data_4339284
loop_
_publ_author_name
'Batey, Helen D.'
'Whitwood, Adrian C.'
'Duhme-Klair, Anne-K'

_publ_section_title
;
 Synthesis, characterization, solid-state structures, and spectroscopic
 properties of two catechol-based luminescent chemosensors for
 biologically relevant oxometalates.
;
_journal_issue 16
_journal_name_full 'Inorganic chemistry'
_journal_page_first 6516
_journal_page_last 6528
_journal_paper_doi 10.1021/ic700554n
_journal_volume 46
_journal_year 2007
_chemical_formula_moiety 'C22 H13 Br N3 O6 Re, C2 H3 N'
_chemical_formula_sum 'C24 H16 Br N4 O6 Re'
_chemical_formula_weight 722.52
_chemical_name_systematic
; 
 ? 
;
_space_group_IT_number 2
_symmetry_cell_setting triclinic
_symmetry_space_group_name_Hall '-P 1'
_symmetry_space_group_name_H-M 'P -1'
_atom_sites_solution_hydrogens geom
_atom_sites_solution_primary direct
_atom_sites_solution_secondary difmap
_audit_creation_method SHELXL-97
_cell_angle_alpha 70.464(2)
_cell_angle_beta 86.758(2)
_cell_angle_gamma 76.554(2)
_cell_formula_units_Z 2
_cell_length_a 7.3389(6)
_cell_length_b 12.8693(10)
_cell_length_c 13.8173(11)
_cell_measurement_reflns_used 2610
_cell_measurement_temperature 298(2)
_cell_measurement_theta_max 24.68
_cell_measurement_theta_min 2.68
_cell_volume 1195.84(17)
_computing_cell_refinement 'Bruker SMART'
_computing_data_collection 'Bruker SMART'
_computing_data_reduction 'Bruker SAINT'
_computing_molecular_graphics 'Bruker SHELXTL'
_computing_publication_material 'Bruker SHELXTL'
_computing_structure_refinement 'SHELXL-97 (Sheldrick, 1997)'
_computing_structure_solution 'SHELXS-97 (Sheldrick, 1997)'
_diffrn_ambient_temperature 298(2)
_diffrn_measured_fraction_theta_full 0.984
_diffrn_measured_fraction_theta_max 0.984
_diffrn_measurement_device_type 'CCD area detector'
_diffrn_measurement_method 'phi and omega scans'
_diffrn_radiation_monochromator graphite
_diffrn_radiation_source 'fine-focus sealed tube'
_diffrn_radiation_type MoK\a
_diffrn_radiation_wavelength 0.71073
_diffrn_reflns_av_R_equivalents 0.0281
_diffrn_reflns_av_sigmaI/netI 0.0519
_diffrn_reflns_limit_h_max 8
_diffrn_reflns_limit_h_min -8
_diffrn_reflns_limit_k_max 14
_diffrn_reflns_limit_k_min -15
_diffrn_reflns_limit_l_max 12
_diffrn_reflns_limit_l_min -16
_diffrn_reflns_number 6780
_diffrn_reflns_theta_full 25.10
_diffrn_reflns_theta_max 25.10
_diffrn_reflns_theta_min 1.56
_exptl_absorpt_coefficient_mu 6.800
_exptl_absorpt_correction_T_max 1.000
_exptl_absorpt_correction_T_min 0.650
_exptl_absorpt_correction_type multi-scan
_exptl_absorpt_process_details 'SADABS v2.03 (Sheldrick)'
_exptl_crystal_colour yellow
_exptl_crystal_density_diffrn 2.007
_exptl_crystal_density_meas 0
_exptl_crystal_density_method 'not measured'
_exptl_crystal_description needle
_exptl_crystal_F_000 692
_exptl_crystal_size_max 0.25
_exptl_crystal_size_mid 0.04
_exptl_crystal_size_min 0.015
_refine_diff_density_max 1.972
_refine_diff_density_min -0.585
_refine_diff_density_rms 0.113
_refine_ls_extinction_method none
_refine_ls_goodness_of_fit_ref 1.023
_refine_ls_hydrogen_treatment mixed
_refine_ls_matrix_type full
_refine_ls_number_parameters 327
_refine_ls_number_reflns 4202
_refine_ls_number_restraints 0
_refine_ls_restrained_S_all 1.023
_refine_ls_R_factor_all 0.0503
_refine_ls_R_factor_gt 0.0356
_refine_ls_shift/su_max 0.001
_refine_ls_shift/su_mean 0.000
_refine_ls_structure_factor_coef Fsqd
_refine_ls_weighting_details 'calc w=1/[\s^2^(Fo^2^)+(0.0405P)^2^+0.3419P] where P=(Fo^2^+2Fc^2^)/3'
_refine_ls_weighting_scheme calc
_refine_ls_wR_factor_gt 0.0799
_refine_ls_wR_factor_ref 0.0855
_reflns_number_gt 3417
_reflns_number_total 4202
_reflns_threshold_expression >2sigma(I)
_cod_data_source_file ic700554n_.cif
_cod_data_source_block akd0406m
_cod_depositor_comments
;
The following automatic conversions were performed:

'_symmetry_cell_setting' value 'Triclinic' changed to 'triclinic'
according to
/usr/data/users/saulius/automatic-downloads/retrospective/ACS/lib/dictionaries/cif_core.dic
dictionary named 'cif_core.dic' version 2.4.2 from 2011-04-26.

Automatic conversion script
Id: cif_fix_values 2281 2013-09-26 08:29:07Z andrius 
;
_cod_original_sg_symbol_H-M P-1
_cod_database_code 4339284

loop_
_symmetry_equiv_pos_as_xyz
'x, y, z'
'-x, -y, -z'

loop_
_atom_site_label
_atom_site_type_symbol
_atom_site_fract_x
_atom_site_fract_y
_atom_site_fract_z
_atom_site_U_iso_or_equiv
_atom_site_adp_type
_atom_site_occupancy
_atom_site_symmetry_multiplicity
_atom_site_calc_flag
_atom_site_refinement_flags
Br1 Br 0.84528(10) 0.90308(6) 0.76070(6) 0.0608(2) Uani 1 1 d .
C1 C 0.7432(10) 0.7496(6) 0.9794(6) 0.0604(18) Uani 1 1 d .
C2 C 0.3932(10) 0.7330(6) 0.9401(5) 0.0555(17) Uani 1 1 d .
C3 C 0.4592(12) 0.9364(8) 0.9001(6) 0.079(2) Uani 1 1 d .
C4 C 0.7839(8) 0.5769(5) 0.8312(5) 0.0473(15) Uani 1 1 d .
H4 H 0.8279 0.5566 0.8984 0.057 Uiso 1 1 calc R
C5 C 0.8355(8) 0.4999(6) 0.7795(5) 0.0503(16) Uani 1 1 d .
H5 H 0.9096 0.4284 0.8125 0.060 Uiso 1 1 calc R
C6 C 0.7774(8) 0.5289(5) 0.6799(5) 0.0443(14) Uani 1 1 d .
H6 H 0.8147 0.4781 0.6442 0.053 Uiso 1 1 calc R
C7 C 0.6611(7) 0.6361(5) 0.6317(4) 0.0381(13) Uani 1 1 d .
C8 C 0.5890(8) 0.6761(5) 0.5271(5) 0.0420(14) Uani 1 1 d .
C9 C 0.4698(8) 0.7797(5) 0.4890(5) 0.0450(14) Uani 1 1 d .
H9 H 0.4263 0.8049 0.4213 0.054 Uiso 1 1 calc R
C10 C 0.4111(8) 0.8492(5) 0.5503(4) 0.0407(13) Uani 1 1 d .
C11 C 0.2808(8) 0.9542(5) 0.5152(5) 0.0489(15) Uani 1 1 d .
H11 H 0.2286 0.9807 0.4492 0.059 Uiso 1 1 calc R
C12 C 0.2325(9) 1.0160(6) 0.5794(5) 0.0556(17) Uani 1 1 d .
H12 H 0.1469 1.0855 0.5573 0.067 Uiso 1 1 calc R
C13 C 0.3105(9) 0.9759(6) 0.6772(5) 0.0553(17) Uani 1 1 d .
H13 H 0.2767 1.0203 0.7192 0.066 Uiso 1 1 calc R
C14 C 0.4812(7) 0.8150(5) 0.6507(4) 0.0387(13) Uani 1 1 d .
C15 C 0.6086(7) 0.7076(5) 0.6912(4) 0.0372(13) Uani 1 1 d .
C16 C 0.6024(9) 0.6222(6) 0.3704(5) 0.0531(16) Uani 1 1 d .
C17 C 0.6830(8) 0.5295(5) 0.3280(5) 0.0445(14) Uani 1 1 d .
C18 C 0.7995(8) 0.4253(6) 0.3812(5) 0.0459(15) Uani 1 1 d .
C19 C 0.8572(8) 0.3429(5) 0.3345(5) 0.0457(14) Uani 1 1 d .
C20 C 0.8015(9) 0.3631(6) 0.2348(5) 0.0521(16) Uani 1 1 d .
H20 H 0.8396 0.3075 0.2042 0.063 Uiso 1 1 calc R
C21 C 0.6889(9) 0.4663(6) 0.1811(5) 0.0546(17) Uani 1 1 d .
H21 H 0.6519 0.4807 0.1137 0.065 Uiso 1 1 calc R
C22 C 0.6313(9) 0.5476(6) 0.2265(5) 0.0538(16) Uani 1 1 d .
H22 H 0.5556 0.6168 0.1890 0.065 Uiso 1 1 calc R
C23 C 0.0596(12) 0.8040(7) 0.2578(8) 0.081(2) Uani 1 1 d .
C24 C 0.1306(15) 0.8483(8) 0.1559(7) 0.100(3) Uani 1 1 d .
H24A H 0.2648 0.8336 0.1596 0.150 Uiso 1 1 calc R
H24B H 0.0802 0.9285 0.1286 0.150 Uiso 1 1 calc R
H24C H 0.0937 0.8122 0.1120 0.150 Uiso 1 1 calc R
N1 N 0.6743(6) 0.6787(4) 0.7889(4) 0.0421(11) Uani 1 1 d .
N2 N 0.4317(7) 0.8766(4) 0.7143(4) 0.0456(12) Uani 1 1 d .
N3 N 0.6479(7) 0.6048(4) 0.4690(4) 0.0461(12) Uani 1 1 d .
H3 H 0.7232 0.5412 0.4999 0.055 Uiso 1 1 calc R
N4 N 0.0044(12) 0.7707(7) 0.3363(7) 0.109(3) Uani 1 1 d .
O1 O 0.8437(8) 0.7170(6) 1.0486(4) 0.0902(18) Uani 1 1 d .
O2 O 0.2936(8) 0.6894(6) 0.9858(4) 0.0847(17) Uani 1 1 d .
O3 O 0.3781(10) 1.0164(7) 0.9183(6) 0.132(3) Uani 1 1 d .
O4 O 0.4982(9) 0.7075(5) 0.3179(4) 0.100(2) Uani 1 1 d .
O5 O 0.8593(6) 0.4041(4) 0.4791(3) 0.0576(11) Uani 1 1 d .
H5A H 0.9168 0.3379 0.5029 0.086 Uiso 1 1 calc R
O6 O 0.9731(7) 0.2438(4) 0.3927(4) 0.0585(12) Uani 1 1 d .
H6A H 1.0160 0.2054 0.3563 0.088 Uiso 1 1 calc R
Re1 Re 0.57793(4) 0.80961(2) 0.86101(2) 0.05045(11) Uani 1 1 d .

loop_
_atom_site_aniso_label
_atom_site_aniso_U_11
_atom_site_aniso_U_22
_atom_site_aniso_U_33
_atom_site_aniso_U_23
_atom_site_aniso_U_13
_atom_site_aniso_U_12
Br1 0.0716(5) 0.0574(4) 0.0570(4) -0.0220(4) -0.0029(3) -0.0160(3)
C1 0.062(4) 0.067(5) 0.052(4) -0.017(4) -0.001(4) -0.017(4)
C2 0.057(4) 0.076(5) 0.038(4) -0.026(4) 0.004(3) -0.013(4)
C3 0.087(6) 0.085(6) 0.068(5) -0.045(5) -0.020(4) 0.009(5)
C4 0.041(3) 0.054(4) 0.044(3) -0.011(3) -0.009(3) -0.009(3)
C5 0.042(3) 0.050(4) 0.053(4) -0.012(3) -0.009(3) -0.005(3)
C6 0.041(3) 0.043(4) 0.049(4) -0.017(3) 0.000(3) -0.007(3)
C7 0.032(3) 0.041(3) 0.038(3) -0.008(3) -0.002(2) -0.009(2)
C8 0.042(3) 0.045(4) 0.043(3) -0.018(3) 0.007(3) -0.015(3)
C9 0.053(4) 0.044(4) 0.035(3) -0.008(3) -0.005(3) -0.012(3)
C10 0.040(3) 0.040(3) 0.040(3) -0.008(3) -0.002(3) -0.012(3)
C11 0.052(4) 0.051(4) 0.040(3) -0.012(3) -0.007(3) -0.007(3)
C12 0.054(4) 0.045(4) 0.059(4) -0.016(3) -0.007(3) 0.006(3)
C13 0.051(4) 0.055(4) 0.060(4) -0.026(4) -0.006(3) 0.000(3)
C14 0.036(3) 0.040(3) 0.039(3) -0.012(3) -0.001(2) -0.009(2)
C15 0.034(3) 0.043(3) 0.034(3) -0.011(3) 0.000(2) -0.011(2)
C16 0.057(4) 0.059(4) 0.046(4) -0.022(4) 0.003(3) -0.012(3)
C17 0.045(3) 0.050(4) 0.041(3) -0.018(3) 0.006(3) -0.013(3)
C18 0.046(3) 0.056(4) 0.042(3) -0.019(3) 0.006(3) -0.021(3)
C19 0.041(3) 0.050(4) 0.050(4) -0.021(3) 0.005(3) -0.013(3)
C20 0.053(4) 0.062(4) 0.051(4) -0.027(4) 0.009(3) -0.020(3)
C21 0.061(4) 0.071(5) 0.042(4) -0.026(4) 0.006(3) -0.024(4)
C22 0.058(4) 0.061(4) 0.039(4) -0.014(3) 0.000(3) -0.012(3)
C23 0.083(6) 0.060(5) 0.085(6) -0.025(5) -0.015(5) 0.016(4)
C24 0.143(9) 0.087(7) 0.070(6) -0.036(5) 0.005(6) -0.010(6)
N1 0.038(3) 0.043(3) 0.041(3) -0.010(2) -0.004(2) -0.006(2)
N2 0.047(3) 0.045(3) 0.044(3) -0.018(3) -0.005(2) -0.005(2)
N3 0.055(3) 0.040(3) 0.041(3) -0.014(2) -0.005(2) -0.004(2)
N4 0.119(7) 0.092(6) 0.089(6) -0.022(5) 0.012(5) 0.015(5)
O1 0.087(4) 0.121(5) 0.054(3) -0.008(3) -0.026(3) -0.031(4)
O2 0.071(4) 0.129(5) 0.066(4) -0.047(4) 0.013(3) -0.027(4)
O3 0.139(6) 0.135(6) 0.128(6) -0.097(6) -0.049(5) 0.047(5)
O4 0.128(5) 0.095(4) 0.057(3) -0.040(3) -0.032(3) 0.044(4)
O5 0.070(3) 0.056(3) 0.045(3) -0.023(2) -0.011(2) -0.001(2)
O6 0.067(3) 0.054(3) 0.059(3) -0.026(2) -0.001(2) -0.010(2)
Re1 0.05130(17) 0.06111(19) 0.04000(16) -0.02342(13) -0.00679(11) -0.00300(12)

loop_
_atom_type_symbol
_atom_type_description
_atom_type_scat_dispersion_real
_atom_type_scat_dispersion_imag
_atom_type_scat_source
C C 0.0033 0.0016 'International Tables Vol C Tables 4.2.6.8 and 6.1.1.4'
H H 0.0000 0.0000 'International Tables Vol C Tables 4.2.6.8 and 6.1.1.4'
N N 0.0061 0.0033 'International Tables Vol C Tables 4.2.6.8 and 6.1.1.4'
O O 0.0106 0.0060 'International Tables Vol C Tables 4.2.6.8 and 6.1.1.4'
Re Re -1.0185 7.2310 'International Tables Vol C Tables 4.2.6.8 and 6.1.1.4'
Br Br -0.2901 2.4595 'International Tables Vol C Tables 4.2.6.8 and 6.1.1.4'

loop_
_geom_angle_atom_site_label_1
_geom_angle_atom_site_label_2
_geom_angle_atom_site_label_3
_geom_angle
O1 C1 Re1 177.8(7)
O2 C2 Re1 178.4(7)
O3 C3 Re1 175.3(7)
N1 C4 C5 122.5(6)
N1 C4 H4 118.7
C5 C4 H4 118.7
C6 C5 C4 119.9(6)
C6 C5 H5 120.1
C4 C5 H5 120.1
C5 C6 C7 119.7(6)
C5 C6 H6 120.2
C7 C6 H6 120.2
C6 C7 C15 116.8(5)
C6 C7 C8 124.8(5)
C15 C7 C8 118.3(5)
C9 C8 N3 122.7(5)
C9 C8 C7 120.3(5)
N3 C8 C7 117.0(5)
C8 C9 C10 121.3(5)
C8 C9 H9 119.4
C10 C9 H9 119.4
C14 C10 C11 116.9(5)
C14 C10 C9 120.2(5)
C11 C10 C9 122.9(5)
C12 C11 C10 119.0(6)
C12 C11 H11 120.5
C10 C11 H11 120.5
C11 C12 C13 120.1(6)
C11 C12 H12 120.0
C13 C12 H12 120.0
N2 C13 C12 123.2(6)
N2 C13 H13 118.4
C12 C13 H13 118.4
N2 C14 C10 123.8(5)
N2 C14 C15 117.0(5)
C10 C14 C15 119.2(5)
N1 C15 C7 122.4(5)
N1 C15 C14 117.0(5)
C7 C15 C14 120.6(5)
O4 C16 N3 122.7(6)
O4 C16 C17 120.1(6)
N3 C16 C17 117.2(6)
C18 C17 C22 117.4(6)
C18 C17 C16 125.9(6)
C22 C17 C16 116.6(6)
O5 C18 C19 119.6(6)
O5 C18 C17 120.1(5)
C19 C18 C17 120.4(6)
O6 C19 C20 123.4(6)
O6 C19 C18 116.0(5)
C20 C19 C18 120.7(6)
C21 C20 C19 119.5(6)
C21 C20 H20 120.3
C19 C20 H20 120.3
C22 C21 C20 120.2(6)
C22 C21 H21 119.9
C20 C21 H21 119.9
C21 C22 C17 121.9(7)
C21 C22 H22 119.0
C17 C22 H22 119.0
N4 C23 C24 179.4(10)
C23 C24 H24A 109.5
C23 C24 H24B 109.5
H24A C24 H24B 109.5
C23 C24 H24C 109.5
H24A C24 H24C 109.5
H24B C24 H24C 109.5
C4 N1 C15 118.6(5)
C4 N1 Re1 126.9(4)
C15 N1 Re1 114.5(4)
C13 N2 C14 117.0(5)
C13 N2 Re1 126.8(4)
C14 N2 Re1 115.9(4)
C16 N3 C8 128.7(6)
C16 N3 H3 115.7
C8 N3 H3 115.7
C18 O5 H5A 109.5
C19 O6 H6A 109.5
C3 Re1 C1 91.7(3)
C3 Re1 C2 87.3(4)
C1 Re1 C2 90.0(3)
C3 Re1 N2 93.1(3)
C1 Re1 N2 171.0(2)
C2 Re1 N2 97.8(2)
C3 Re1 N1 168.2(3)
C1 Re1 N1 100.1(2)
C2 Re1 N1 92.5(2)
N2 Re1 N1 75.28(18)
C3 Re1 Br1 94.7(3)
C1 Re1 Br1 86.9(2)
C2 Re1 Br1 176.4(2)
N2 Re1 Br1 85.15(13)
N1 Re1 Br1 86.18(12)

loop_
_geom_bond_atom_site_label_1
_geom_bond_atom_site_label_2
_geom_bond_distance
Br1 Re1 2.6254(8)
C1 O1 1.142(8)
C1 Re1 1.920(8)
C2 O2 1.072(8)
C2 Re1 1.934(8)
C3 O3 1.161(9)
C3 Re1 1.894(8)
C4 N1 1.325(7)
C4 C5 1.380(9)
C4 H4 0.9300
C5 C6 1.365(9)
C5 H5 0.9300
C6 C7 1.406(8)
C6 H6 0.9300
C7 C15 1.407(8)
C7 C8 1.447(8)
C8 C9 1.363(8)
C8 N3 1.395(7)
C9 C10 1.411(8)
C9 H9 0.9300
C10 C14 1.396(8)
C10 C11 1.410(8)
C11 C12 1.360(9)
C11 H11 0.9300
C12 C13 1.379(9)
C12 H12 0.9300
C13 N2 1.330(8)
C13 H13 0.9300
C14 N2 1.353(7)
C14 C15 1.428(8)
C15 N1 1.359(7)
C16 O4 1.207(8)
C16 N3 1.353(8)
C16 C17 1.489(9)
C17 C18 1.396(9)
C17 C22 1.402(9)
C18 O5 1.365(7)
C18 C19 1.392(8)
C19 O6 1.372(7)
C19 C20 1.381(9)
C20 C21 1.377(9)
C20 H20 0.9300
C21 C22 1.368(9)
C21 H21 0.9300
C22 H22 0.9300
C23 N4 1.116(11)
C23 C24 1.448(12)
C24 H24A 0.9600
C24 H24B 0.9600
C24 H24C 0.9600
N1 Re1 2.195(5)
N2 Re1 2.156(5)
N3 H3 0.8600
O5 H5A 0.8200
O6 H6A 0.8200

loop_
_geom_torsion_atom_site_label_1
_geom_torsion_atom_site_label_2
_geom_torsion_atom_site_label_3
_geom_torsion_atom_site_label_4
_geom_torsion
N1 C4 C5 C6 2.0(9)
C4 C5 C6 C7 -1.8(9)
C5 C6 C7 C15 -0.9(8)
C5 C6 C7 C8 -179.3(5)
C6 C7 C8 C9 176.9(5)
C15 C7 C8 C9 -1.6(8)
C6 C7 C8 N3 -3.4(8)
C15 C7 C8 N3 178.1(5)
N3 C8 C9 C10 179.2(5)
C7 C8 C9 C10 -1.1(9)
C8 C9 C10 C14 2.8(9)
C8 C9 C10 C11 -176.7(6)
C14 C10 C11 C12 0.7(9)
C9 C10 C11 C12 -179.8(6)
C10 C11 C12 C13 -0.1(10)
C11 C12 C13 N2 -1.0(11)
C11 C10 C14 N2 -0.3(8)
C9 C10 C14 N2 -179.9(5)
C11 C10 C14 C15 177.9(5)
C9 C10 C14 C15 -1.7(8)
C6 C7 C15 N1 3.6(8)
C8 C7 C15 N1 -177.8(5)
C6 C7 C15 C14 -176.0(5)
C8 C7 C15 C14 2.6(8)
N2 C14 C15 N1 -2.3(7)
C10 C14 C15 N1 179.4(5)
N2 C14 C15 C7 177.3(5)
C10 C14 C15 C7 -1.0(8)
O4 C16 C17 C18 -177.6(7)
N3 C16 C17 C18 1.0(9)
O4 C16 C17 C22 0.0(10)
N3 C16 C17 C22 178.6(6)
C22 C17 C18 O5 177.9(5)
C16 C17 C18 O5 -4.4(9)
C22 C17 C18 C19 -1.3(8)
C16 C17 C18 C19 176.3(6)
O5 C18 C19 O6 0.1(8)
C17 C18 C19 O6 179.3(5)
O5 C18 C19 C20 -178.8(5)
C17 C18 C19 C20 0.5(9)
O6 C19 C20 C21 -178.2(6)
C18 C19 C20 C21 0.5(9)
C19 C20 C21 C22 -0.7(9)
C20 C21 C22 C17 -0.2(10)
C18 C17 C22 C21 1.2(9)
C16 C17 C22 C21 -176.7(6)
C5 C4 N1 C15 0.7(8)
C5 C4 N1 Re1 179.4(4)
C7 C15 N1 C4 -3.6(8)
C14 C15 N1 C4 176.0(5)
C7 C15 N1 Re1 177.6(4)
C14 C15 N1 Re1 -2.8(6)
C12 C13 N2 C14 1.3(9)
C12 C13 N2 Re1 175.4(5)
C10 C14 N2 C13 -0.7(8)
C15 C14 N2 C13 -178.9(5)
C10 C14 N2 Re1 -175.3(4)
C15 C14 N2 Re1 6.4(6)
O4 C16 N3 C8 -0.1(11)
C17 C16 N3 C8 -178.6(5)
C9 C8 N3 C16 0.0(9)
C7 C8 N3 C16 -179.7(6)
C13 N2 Re1 C3 1.8(6)
C14 N2 Re1 C3 175.9(5)
C13 N2 Re1 C2 89.5(6)
C14 N2 Re1 C2 -96.4(4)
C13 N2 Re1 N1 -179.9(6)
C14 N2 Re1 N1 -5.8(4)
C13 N2 Re1 Br1 -92.6(5)
C14 N2 Re1 Br1 81.5(4)
C4 N1 Re1 C3 -165.5(15)
C15 N1 Re1 C3 13.2(16)
C4 N1 Re1 C1 13.7(5)
C15 N1 Re1 C1 -167.6(4)
C4 N1 Re1 C2 -76.8(5)
C15 N1 Re1 C2 101.9(4)
C4 N1 Re1 N2 -174.2(5)
C15 N1 Re1 N2 4.5(4)
C4 N1 Re1 Br1 99.9(5)
C15 N1 Re1 Br1 -81.4(4)
